data_4323334
loop_
_publ_author_name
'F. Albert Cotton'
'Evgeny V. Dikarev'
'Wai-Yeung Wong'

_publ_section_title
;
 W2Cl4(NR2)2(PR'3)2 Molecules. 5. Preparation and Characterization of
 W2Cl4(NEt2)2(L-L) (L-L = dmpm, dmpe, dppe), W2Cl4(NBu2)2(L-L) (L-L =
 dmpm, dmpe), and W2Cl4(NHex2)2(dmpm). First Complexes with Bridging
 Diphosphine Ligands in a cis,trans-Stereochemistry
;
_journal_name_full 'Inorganic Chemistry'
_journal_page_first 902
_journal_page_last 912
_journal_paper_doi 10.1021/ic961151z
_journal_volume 36
_journal_year 1997
_chemical_compound_source synthesized
_chemical_formula_analytical 'not measured'
_chemical_formula_moiety 'C21 H50 Cl4 N2 P2 W2'
_chemical_formula_structural cis,cis-W2Cl4(n-Bu2N)2(DMPM)
_chemical_formula_sum 'C21 H50 Cl4 N2 P2 W2'
_chemical_formula_weight 902.07
_chemical_name_common
;
 cis,cis-Tetrachloro-bis(dibutylamido)-bis(dimethyl-
 phosphino)methane ditungsten(III)
;
_chemical_name_systematic
; 
 1,1,2,2-Tetrachloro-1,2-bis(dibutylamido)-(cis,cis)-
 1,2-bis(dimethylphosphino)methane ditungsten(III) 
;
_space_group_IT_number 61
_symmetry_cell_setting orthorhombic
_symmetry_space_group_name_Hall '-P 2ac 2ab'
_symmetry_space_group_name_H-M 'P b c a'
_atom_sites_solution_hydrogens geom
_atom_sites_solution_primary direct
_atom_sites_solution_secondary difmap
_audit_creation_method SHELXL
_cell_angle_alpha 90.00
_cell_angle_beta 90.00
_cell_angle_gamma 90.00
_cell_formula_units_Z 8
_cell_length_a 14.772(2)
_cell_length_b 17.188(1)
_cell_length_c 25.370(3)
_cell_measurement_reflns_used 250
_cell_measurement_temperature 213(2)
_cell_measurement_theta_max 20.8
_cell_measurement_theta_min 9.05
_cell_volume 6441.5(12)
_computing_cell_refinement 'MADNES (Enraf-Nonius, 1989)'
_computing_data_collection 'MADNES (Enraf-Nonius, 1989)'
_computing_data_reduction 'MADNES (Enraf-Nonius, 1989)'
_computing_molecular_graphics 'SHELXTL V.5 (Siemens, 1994)'
_computing_publication_material CIFTAB
_computing_structure_refinement 'SHELXL-93 (Sheldrick, 1993)'
_computing_structure_solution 'SHELXS-86 (Sheldrick, 1990)'
_diffrn_ambient_temperature 213(2)
_diffrn_measurement_device 'Enraf-Nonius FAST'
_diffrn_measurement_method '\w rotation 0.25\%'
_diffrn_radiation_monochromator graphite
_diffrn_radiation_source 'fine-focus sealed tube'
_diffrn_radiation_type 'Mo K\a'
_diffrn_radiation_wavelength 0.71073
_diffrn_reflns_av_R_equivalents 0.0000
_diffrn_reflns_av_sigmaI/netI 0.1388
_diffrn_reflns_limit_h_max 17
_diffrn_reflns_limit_h_min 0
_diffrn_reflns_limit_k_max 20
_diffrn_reflns_limit_k_min 0
_diffrn_reflns_limit_l_max 30
_diffrn_reflns_limit_l_min 0
_diffrn_reflns_number 5481
_diffrn_reflns_theta_max 25.00
_diffrn_reflns_theta_min 2.37
_diffrn_standards_number 0
_exptl_absorpt_coefficient_mu 7.581
_exptl_absorpt_correction_T_max 0.689
_exptl_absorpt_correction_T_min 0.439
_exptl_absorpt_correction_type
;
 empirical (R.H.Blessing. Acta Cryst., 1995, A51, 33-38)
;
_exptl_crystal_colour red
_exptl_crystal_density_diffrn 1.860
_exptl_crystal_density_meas ?
_exptl_crystal_density_method none
_exptl_crystal_description needle-shaped
_exptl_crystal_F_000 3488
_exptl_crystal_size_max 0.50
_exptl_crystal_size_mid 0.08
_exptl_crystal_size_min 0.05
_refine_diff_density_max 1.725
_refine_diff_density_min -1.175
_refine_diff_density_rms 0.194
_refine_ls_extinction_coef noref
_refine_ls_extinction_method none
_refine_ls_goodness_of_fit_all 0.751
_refine_ls_goodness_of_fit_obs 0.900
_refine_ls_hydrogen_treatment noref
_refine_ls_matrix_type full
_refine_ls_number_parameters 286
_refine_ls_number_reflns 5479
_refine_ls_number_restraints 0
_refine_ls_restrained_S_all 0.831
_refine_ls_restrained_S_obs 0.900
_refine_ls_R_factor_all 0.0984
_refine_ls_R_factor_obs 0.0399
_refine_ls_shift/esd_max 0.001
_refine_ls_shift/esd_mean 0.000
_refine_ls_structure_factor_coef Fsqd
_refine_ls_weighting_details 'w=1/[\s^2^(Fo^2^)+(0.0001P)^2^+0.0000P] where P=(Fo^2^+2Fc^2^)/3'
_refine_ls_weighting_scheme calc
_refine_ls_wR_factor_all 0.1141
_refine_ls_wR_factor_obs 0.0861
_reflns_number_observed 2723
_reflns_number_total 5481
_reflns_observed_criterion >2sigma(I)
_cod_data_source_file ic961151z_6.cif
_cod_data_source_block W2Cl4(NBu2)2(DMPM)
_cod_depositor_comments
;
The following automatic conversions were performed:

'_exptl_crystal_density_meas' value 'not measured' was changed to '?'
- the value is perceived as not measured.

Automatic conversion script
Id: cif_fix_values 3008 2015-01-20 13:52:24Z robertas 

The following automatic conversions were performed:

'_refine_ls_weighting_scheme' value 'calc
w=1/[\s^2^(Fo^2^)+(0.0001P)^2^+0.0000P] where P=(Fo^2^+2Fc^2^)/3' was
changed to 'calc'. New tag '_refine_ls_weighting_details' was
created. The value of the new tag was set to
'w=1/[\s^2^(Fo^2^)+(0.0001P)^2^+0.0000P] where P=(Fo^2^+2Fc^2^)/3'.

Automatic conversion script
Id: cif_fix_values 3143 2015-03-26 13:38:13Z robertas 
;
_cod_original_cell_volume 6442(1)
_cod_database_code 4323334

loop_
_symmetry_equiv_pos_as_xyz
'x, y, z'
'-x+1/2, -y, z+1/2'
'-x, y+1/2, -z+1/2'
'x+1/2, -y+1/2, -z'
'-x, -y, -z'
'x-1/2, y, -z-1/2'
'x, -y-1/2, z-1/2'
'-x-1/2, y-1/2, z'

loop_
_atom_site_aniso_label
_atom_site_aniso_U_11
_atom_site_aniso_U_22
_atom_site_aniso_U_33
_atom_site_aniso_U_23
_atom_site_aniso_U_13
_atom_site_aniso_U_12
W1 0.0178(2) 0.0163(2) 0.0237(2) 0.0013(2) -0.0016(2) -0.0004(2)
W2 0.0177(2) 0.0169(2) 0.0247(3) 0.0022(2) -0.0011(2) 0.0004(2)
P1 0.023(2) 0.0148(12) 0.033(2) 0.0042(11) 0.0020(12) 0.0004(10)
P2 0.023(2) 0.0241(14) 0.025(2) 0.0019(12) 0.0019(12) -0.0042(11)
Cl1 0.036(2) 0.0232(13) 0.039(2) -0.0027(12) -0.0051(13) -0.0037(11)
Cl2 0.041(2) 0.0311(14) 0.029(2) 0.0075(11) -0.0071(14) -0.0005(13)
Cl3 0.042(2) 0.0285(14) 0.030(2) -0.0001(12) -0.0056(14) -0.0022(12)
Cl4 0.037(2) 0.0219(13) 0.045(2) 0.0081(12) 0.0002(14) 0.0056(12)
N1 0.021(5) 0.013(4) 0.030(5) 0.001(4) -0.004(4) -0.005(3)
N2 0.020(5) 0.022(5) 0.033(6) 0.003(4) 0.006(4) 0.006(3)
C1 0.032(7) 0.040(7) 0.030(8) 0.005(6) 0.001(6) 0.005(5)
C2 0.031(7) 0.007(5) 0.057(9) -0.007(5) -0.004(6) 0.003(4)
C3 0.027(6) 0.033(6) 0.043(9) 0.000(6) 0.007(6) 0.007(5)
C4 0.044(8) 0.028(6) 0.048(9) 0.002(6) -0.017(6) -0.010(5)
C5 0.049(8) 0.032(7) 0.044(9) 0.002(6) 0.019(7) -0.008(6)
C6 0.027(6) 0.037(6) 0.032(7) -0.007(5) 0.003(5) -0.005(5)
C7 0.035(7) 0.047(8) 0.047(8) 0.018(6) -0.006(6) -0.001(5)
C8 0.028(6) 0.030(6) 0.029(7) -0.003(5) 0.007(5) 0.008(4)
C9 0.035(9) 0.070(9) 0.063(11) 0.011(8) 0.011(7) 0.011(7)
C10 0.038(6) 0.012(5) 0.032(7) 0.006(4) 0.012(5) 0.003(4)
C11 0.036(7) 0.023(6) 0.035(8) 0.007(5) -0.002(6) -0.019(5)
C12 0.060(9) 0.025(6) 0.032(8) -0.002(5) 0.001(6) -0.003(5)
C13 0.043(8) 0.044(7) 0.033(8) 0.006(6) -0.001(6) 0.002(6)
C14 0.045(7) 0.018(5) 0.029(7) 0.010(5) 0.006(6) -0.004(5)
C15 0.042(8) 0.027(6) 0.049(9) -0.006(6) 0.013(6) 0.018(5)
C16 0.067(9) 0.043(7) 0.032(8) -0.001(6) 0.002(8) 0.005(7)
C17 0.085(12) 0.048(8) 0.028(8) -0.003(6) 0.010(8) -0.007(8)
C18 0.024(7) 0.078(9) 0.035(8) 0.000(7) 0.004(6) 0.007(6)
C19 0.039(9) 0.052(9) 0.105(14) -0.013(9) 0.006(8) -0.009(7)
C20 0.038(8) 0.058(9) 0.075(12) -0.002(8) 0.013(7) 0.009(7)
C21 0.053(11) 0.107(14) 0.075(14) -0.012(11) -0.003(9) 0.001(10)

loop_
_atom_site_label
_atom_site_type_symbol
_atom_site_fract_x
_atom_site_fract_y
_atom_site_fract_z
_atom_site_U_iso_or_equiv
_atom_site_thermal_displace_type
_atom_site_occupancy
_atom_site_calc_flag
_atom_site_refinement_flags
_atom_site_disorder_group
W1 W 0.32481(3) 0.23615(2) 0.65353(2) 0.01928(13) Uani 1 d . .
W2 W 0.17345(3) 0.24056(2) 0.626530(15) 0.01975(13) Uani 1 d . .
P1 P 0.3406(2) 0.09632(14) 0.62619(12) 0.0234(7) Uani 1 d . .
P2 P 0.1445(2) 0.1030(2) 0.65766(12) 0.0242(7) Uani 1 d . .
Cl1 Cl 0.3552(2) 0.35628(15) 0.69889(12) 0.0328(7) Uani 1 d . .
Cl2 Cl 0.3391(2) 0.17385(15) 0.73868(11) 0.0337(7) Uani 1 d . .
Cl3 Cl 0.1542(2) 0.17593(15) 0.54288(12) 0.0337(7) Uani 1 d . .
Cl4 Cl 0.1614(2) 0.36123(14) 0.57894(12) 0.0346(7) Uani 1 d . .
N1 N 0.3908(5) 0.2648(4) 0.5914(3) 0.021(2) Uani 1 d . .
N2 N 0.1096(6) 0.2780(4) 0.6866(4) 0.025(2) Uani 1 d . .
C1 C 0.4367(8) 0.0449(7) 0.6533(5) 0.034(3) Uani 1 d . .
H1A H 0.4916(8) 0.0706(7) 0.6429(5) 0.052(11) Uiso 1 calc R .
H1B H 0.4371(8) -0.0076(7) 0.6404(5) 0.052(11) Uiso 1 calc R .
H1C H 0.4325(8) 0.0445(7) 0.6911(5) 0.052(11) Uiso 1 calc R .
C2 C 0.3497(7) 0.0734(5) 0.5566(5) 0.032(3) Uani 1 d . .
H2A H 0.3012(7) 0.0980(5) 0.5377(5) 0.052(11) Uiso 1 calc R .
H2B H 0.3461(7) 0.0180(5) 0.5518(5) 0.052(11) Uiso 1 calc R .
H2C H 0.4067(7) 0.0919(5) 0.5433(5) 0.052(11) Uiso 1 calc R .
C3 C 0.2436(8) 0.0412(6) 0.6492(5) 0.034(3) Uani 1 d . .
H3A H 0.2583(8) 0.0167(6) 0.6825(5) 0.033(24) Uiso 1 calc R .
H3B H 0.2299(8) 0.0005(6) 0.6240(5) 0.033(24) Uiso 1 calc R .
C4 C 0.0558(9) 0.0487(6) 0.6246(5) 0.040(3) Uani 1 d . .
H4A H -0.0001(9) 0.0769(6) 0.6269(5) 0.052(11) Uiso 1 calc R .
H4B H 0.0489(9) -0.0012(6) 0.6411(5) 0.052(11) Uiso 1 calc R .
H4C H 0.0717(9) 0.0416(6) 0.5882(5) 0.052(11) Uiso 1 calc R .
C5 C 0.1130(8) 0.0935(7) 0.7269(5) 0.042(3) Uani 1 d . .
H5A H 0.1563(8) 0.1206(7) 0.7483(5) 0.052(11) Uiso 1 calc R .
H5B H 0.1123(8) 0.0395(7) 0.7364(5) 0.052(11) Uiso 1 calc R .
H5C H 0.0540(8) 0.1154(7) 0.7322(5) 0.052(11) Uiso 1 calc R .
C6 C 0.4908(7) 0.2665(7) 0.6043(4) 0.032(3) Uani 1 d . .
H6A H 0.5108(7) 0.3202(7) 0.6050(4) 0.034(9) Uiso 1 calc R .
H6B H 0.4994(7) 0.2452(7) 0.6393(4) 0.034(9) Uiso 1 calc R .
C7 C 0.5485(8) 0.2232(7) 0.5673(5) 0.043(3) Uani 1 d . .
H7A H 0.5447(8) 0.2470(7) 0.5327(5) 0.034(9) Uiso 1 calc R .
H7B H 0.5266(8) 0.1701(7) 0.5644(5) 0.034(9) Uiso 1 calc R .
C8 C 0.6487(7) 0.2223(6) 0.5857(4) 0.029(3) Uani 1 d . .
H8A H 0.6871(7) 0.2106(6) 0.5557(4) 0.034(9) Uiso 1 calc R .
H8B H 0.6648(7) 0.2737(6) 0.5983(4) 0.034(9) Uiso 1 calc R .
C9 C 0.6669(9) 0.1643(8) 0.6285(6) 0.056(4) Uani 1 d . .
H9A H 0.7296(9) 0.1664(8) 0.6382(6) 0.048(15) Uiso 1 calc R .
H9B H 0.6525(9) 0.1130(8) 0.6160(6) 0.048(15) Uiso 1 calc R .
H9C H 0.6302(9) 0.1762(8) 0.6586(6) 0.048(15) Uiso 1 calc R .
C10 C 0.3673(8) 0.2875(5) 0.5373(4) 0.027(3) Uani 1 d . .
H10A H 0.3036(8) 0.2771(5) 0.5311(4) 0.034(9) Uiso 1 calc R .
H10B H 0.4022(8) 0.2566(5) 0.5126(4) 0.034(9) Uiso 1 calc R .
C11 C 0.3865(8) 0.3744(6) 0.5279(5) 0.031(3) Uani 1 d . .
H11A H 0.3572(8) 0.4044(6) 0.5554(5) 0.034(9) Uiso 1 calc R .
H11B H 0.4511(8) 0.3833(6) 0.5306(5) 0.034(9) Uiso 1 calc R .
C12 C 0.3548(9) 0.4032(6) 0.4759(5) 0.039(3) Uani 1 d . .
H12A H 0.2912(9) 0.3905(6) 0.4720(5) 0.034(9) Uiso 1 calc R .
H12B H 0.3877(9) 0.3760(6) 0.4484(5) 0.034(9) Uiso 1 calc R .
C13 C 0.3667(9) 0.4904(6) 0.4679(5) 0.040(3) Uani 1 d . .
H13A H 0.3448(9) 0.5046(6) 0.4336(5) 0.048(15) Uiso 1 calc R .
H13B H 0.4296(9) 0.5035(6) 0.4707(5) 0.048(15) Uiso 1 calc R .
H13C H 0.3330(9) 0.5180(6) 0.4943(5) 0.048(15) Uiso 1 calc R .
C14 C 0.1331(8) 0.2967(6) 0.7411(5) 0.031(3) Uani 1 d . .
H14A H 0.1920(8) 0.2746(6) 0.7490(5) 0.068(13) Uiso 1 calc R .
H14B H 0.0894(8) 0.2725(6) 0.7644(5) 0.068(13) Uiso 1 calc R .
C15 C 0.1357(8) 0.3854(6) 0.7526(5) 0.039(3) Uani 1 d . .
H15A H 0.1720(8) 0.4109(6) 0.7258(5) 0.068(13) Uiso 1 calc R .
H15B H 0.0747(8) 0.4061(6) 0.7502(5) 0.068(13) Uiso 1 calc R .
C16 C 0.1734(10) 0.4044(7) 0.8051(5) 0.048(3) Uani 1 d . .
H16A H 0.2313(10) 0.3784(7) 0.8091(5) 0.068(13) Uiso 1 calc R .
H16B H 0.1331(10) 0.3841(7) 0.8320(5) 0.068(13) Uiso 1 calc R .
C17 C 0.1863(10) 0.4892(7) 0.8144(5) 0.054(4) Uani 1 d . .
H17A H 0.2108(10) 0.4973(7) 0.8490(5) 0.053(16) Uiso 1 calc R .
H17B H 0.1291(10) 0.5154(7) 0.8115(5) 0.053(16) Uiso 1 calc R .
H17C H 0.2274(10) 0.5097(7) 0.7885(5) 0.053(16) Uiso 1 calc R .
C18 C 0.0129(8) 0.3012(8) 0.6768(5) 0.046(3) Uani 1 d . .
H18A H -0.0209(8) 0.2936(8) 0.7092(5) 0.068(13) Uiso 1 calc R .
H18B H 0.0117(8) 0.3564(8) 0.6689(5) 0.068(13) Uiso 1 calc R .
C19 C -0.0352(10) 0.2590(8) 0.6335(6) 0.065(4) Uani 1 d . .
H19A H -0.0437(10) 0.2052(8) 0.6438(6) 0.068(13) Uiso 1 calc R .
H19B H 0.0024(10) 0.2597(8) 0.6021(6) 0.068(13) Uiso 1 calc R .
C20 C -0.1272(9) 0.2947(8) 0.6204(6) 0.057(4) Uani 1 d . .
H20A H -0.1580(9) 0.2605(8) 0.5959(6) 0.068(13) Uiso 1 calc R .
H20B H -0.1630(9) 0.2962(8) 0.6525(6) 0.068(13) Uiso 1 calc R .
C21 C -0.1258(11) 0.3745(10) 0.5974(7) 0.078(5) Uani 1 d . .
H21A H -0.1867(11) 0.3914(10) 0.5907(7) 0.053(16) Uiso 1 calc R .
H21B H -0.0925(11) 0.3739(10) 0.5649(7) 0.053(16) Uiso 1 calc R .
H21C H -0.0974(11) 0.4097(10) 0.6216(7) 0.053(16) Uiso 1 calc R .

loop_
_atom_type_symbol
_atom_type_description
_atom_type_scat_dispersion_real
_atom_type_scat_dispersion_imag
_atom_type_scat_source
C C 0.0033 0.0016 'International Tables Vol C Tables 4.2.6.8 and 6.1.1.4'
H H 0.0000 0.0000 'International Tables Vol C Tables 4.2.6.8 and 6.1.1.4'
W W -0.8490 6.8722 'International Tables Vol C Tables 4.2.6.8 and 6.1.1.4'
Cl Cl 0.1484 0.1585 'International Tables Vol C Tables 4.2.6.8 and 6.1.1.4'
P P 0.1023 0.0942 'International Tables Vol C Tables 4.2.6.8 and 6.1.1.4'
N N 0.0061 0.0033 'International Tables Vol C Tables 4.2.6.8 and 6.1.1.4'

loop_
_geom_angle_atom_site_label_1
_geom_angle_atom_site_label_2
_geom_angle_atom_site_label_3
_geom_angle
_geom_angle_site_symmetry_1
_geom_angle_site_symmetry_3
_geom_angle_publ_flag
N1 W1 W2 103.7(2) . . y
N1 W1 Cl1 94.5(2) . . y
W2 W1 Cl1 106.91(7) . . y
N1 W1 Cl2 143.4(3) . . y
W2 W1 Cl2 111.04(7) . . y
Cl1 W1 Cl2 86.35(10) . . y
N1 W1 P1 88.4(2) . . y
W2 W1 P1 92.23(7) . . y
Cl1 W1 P1 159.32(10) . . y
Cl2 W1 P1 79.34(9) . . y
N2 W2 W1 104.5(3) . . y
N2 W2 Cl4 94.2(2) . . y
W1 W2 Cl4 104.21(7) . . y
N2 W2 Cl3 143.2(3) . . y
W1 W2 Cl3 110.81(7) . . y
Cl4 W2 Cl3 86.95(10) . . y
N2 W2 P2 89.0(2) . . y
W1 W2 P2 92.29(7) . . y
Cl4 W2 P2 161.77(10) . . y
Cl3 W2 P2 79.88(9) . . y
C1 P1 C3 104.0(5) . . no
C1 P1 C2 101.9(5) . . no
C3 P1 C2 105.0(5) . . no
C1 P1 W1 115.8(4) . . no
C3 P1 W1 109.7(4) . . no
C2 P1 W1 118.9(3) . . no
C4 P2 C3 103.1(6) . . no
C4 P2 C5 102.4(6) . . no
C3 P2 C5 105.4(6) . . no
C4 P2 W2 117.3(4) . . no
C3 P2 W2 111.8(4) . . no
C5 P2 W2 115.3(4) . . no
C10 N1 C6 115.3(8) . . no
C10 N1 W1 135.8(7) . . no
C6 N1 W1 108.8(6) . . no
C14 N2 C18 108.9(9) . . no
C14 N2 W2 135.5(7) . . no
C18 N2 W2 115.4(7) . . no
P1 C3 P2 111.6(6) . . no
C7 C6 N1 114.7(9) . . no
C6 C7 C8 111.5(10) . . no
C9 C8 C7 113.3(10) . . no
N1 C10 C11 111.1(9) . . no
C12 C11 C10 113.8(9) . . no
C11 C12 C13 114.3(10) . . no
N2 C14 C15 113.6(9) . . no
C16 C15 C14 113.2(10) . . no
C15 C16 C17 113.9(10) . . no
C19 C18 N2 116.3(11) . . no
C18 C19 C20 112.8(12) . . no
C21 C20 C19 116.2(13) . . no

loop_
_geom_bond_atom_site_label_1
_geom_bond_atom_site_label_2
_geom_bond_distance
_geom_bond_site_symmetry_2
_geom_bond_publ_flag
W1 N1 1.918(8) . y
W1 W2 2.3396(6) . y
W1 Cl1 2.406(3) . y
W1 Cl2 2.421(3) . y
W1 P1 2.512(2) . y
W2 N2 1.904(9) . y
W2 Cl4 2.407(3) . y
W2 Cl3 2.412(3) . y
W2 P2 2.529(3) . y
P1 C1 1.809(11) . no
P1 C3 1.814(12) . no
P1 C2 1.815(12) . no
P2 C4 1.814(11) . no
P2 C3 1.822(11) . no
P2 C5 1.824(12) . no
N1 C10 1.467(13) . no
N1 C6 1.514(13) . no
N2 C14 1.461(13) . no
N2 C18 1.503(13) . no
C6 C7 1.47(2) . no
C7 C8 1.552(15) . no
C8 C9 1.50(2) . no
C10 C11 1.539(13) . no
C11 C12 1.48(2) . no
C12 C13 1.522(15) . no
C14 C15 1.553(14) . no
C15 C16 1.48(2) . no
C16 C17 1.49(2) . no
C18 C19 1.50(2) . no
C19 C20 1.53(2) . no
C20 C21 1.49(2) . no

loop_
_geom_torsion_atom_site_label_1
_geom_torsion_atom_site_label_2
_geom_torsion_atom_site_label_3
_geom_torsion_atom_site_label_4
_geom_torsion
_geom_torsion_site_symmetry_1
_geom_torsion_site_symmetry_2
_geom_torsion_site_symmetry_3
_geom_torsion_site_symmetry_4
_geom_torsion_publ_flag
P1 W1 W2 N2 126.9(3) . . . . no
P1 W1 W2 P2 37.33(9) . . . . y
P1 W1 W2 Cl3 -42.71(10) . . . . y
P1 W1 W2 Cl4 -134.86(10) . . . . no
N1 W1 W2 N2 -144.3(3) . . . . no
N1 W1 W2 P2 126.2(2) . . . . no
N1 W1 W2 Cl3 46.2(2) . . . . y
N1 W1 W2 Cl4 -46.0(2) . . . . y
Cl2 W1 W2 N2 47.4(3) . . . . y
Cl2 W1 W2 P2 -42.11(10) . . . . y
Cl2 W1 W2 Cl3 -122.15(9) . . . . no
Cl2 W1 W2 Cl4 145.70(10) . . . . no
Cl1 W1 W2 N2 -45.2(3) . . . . y
Cl1 W1 W2 P2 -134.73(10) . . . . no
Cl1 W1 W2 Cl3 145.23(11) . . . . no
Cl1 W1 W2 Cl4 53.08(10) . . . . y
